data_7153025
loop_
_publ_author_name
'Lee, Yu-Ting'
'Lee, Yen-Te'
'Lee, Chia-Jui'
'Sheu, Chia-Ning'
'Lin, Bo-Yu'
'Wang, Jeng-Han'
'Lin, Wenwei'

_publ_section_title
;
 Chemoselective synthesis of tetrasubstituted furans via intramolecular
 Wittig reactions: mechanism and theoretical analysis.
;
_journal_issue 31
_journal_name_full 'Organic &amp; biomolecular chemistry'
_journal_page_first 5156
_journal_page_last 5161
_journal_paper_doi 10.1039/c3ob40858b
_journal_volume 11
_journal_year 2013
_chemical_formula_moiety 'C36 H22 Br2 O4'
_chemical_formula_sum 'C36 H22 Br2 O4'
_chemical_formula_weight 678.36
_chemical_name_systematic
;
?
;
_space_group_IT_number 14
_symmetry_cell_setting monoclinic
_symmetry_space_group_name_Hall '-P 2ybc'
_symmetry_space_group_name_H-M 'P 1 21/c 1'
_atom_sites_solution_hydrogens geom
_atom_sites_solution_primary direct
_atom_sites_solution_secondary difmap
_audit_creation_method SHELXL-97
_cell_angle_alpha 90.00
_cell_angle_beta 97.506(2)
_cell_angle_gamma 90.00
_cell_formula_units_Z 4
_cell_length_a 16.6326(7)
_cell_length_b 18.9665(8)
_cell_length_c 9.2524(4)
_cell_measurement_reflns_used 0
_cell_measurement_temperature 200(2)
_cell_measurement_theta_max 0
_cell_measurement_theta_min 0
_cell_volume 2893.8(2)
_computing_molecular_graphics 'Ortep-3 for Windows (Farrugia, 1997)'
_computing_publication_material 'WinGX publication routines (Farrugia, 1999)'
_computing_structure_refinement 'SHELXL-97 (Sheldrick, 1997)'
_computing_structure_solution 'SHELXS-86 (Sheldrick, 1986)'
_diffrn_ambient_temperature 200(2)
_diffrn_measured_fraction_theta_full 0.983
_diffrn_measured_fraction_theta_max 0.983
_diffrn_radiation_monochromator graphite
_diffrn_radiation_source 'fine-focus sealed tube'
_diffrn_radiation_type MoK\a
_diffrn_radiation_wavelength 0.71073
_diffrn_reflns_av_R_equivalents 0.0407
_diffrn_reflns_av_sigmaI/netI 0.0606
_diffrn_reflns_limit_h_max 19
_diffrn_reflns_limit_h_min -18
_diffrn_reflns_limit_k_max 10
_diffrn_reflns_limit_k_min -22
_diffrn_reflns_limit_l_max 11
_diffrn_reflns_limit_l_min -7
_diffrn_reflns_number 12941
_diffrn_reflns_theta_full 25.02
_diffrn_reflns_theta_max 25.02
_diffrn_reflns_theta_min 1.23
_exptl_absorpt_coefficient_mu 2.842
_exptl_absorpt_correction_T_max 0.8710
_exptl_absorpt_correction_T_min 0.5487
_exptl_absorpt_correction_type multi-scan
_exptl_crystal_colour colorless
_exptl_crystal_density_diffrn 1.557
_exptl_crystal_density_method 'not measured'
_exptl_crystal_description prism
_exptl_crystal_F_000 1360
_exptl_crystal_size_max 0.24
_exptl_crystal_size_mid 0.21
_exptl_crystal_size_min 0.05
_refine_diff_density_max 0.859
_refine_diff_density_min -0.856
_refine_diff_density_rms 0.065
_refine_ls_extinction_method none
_refine_ls_goodness_of_fit_ref 1.005
_refine_ls_hydrogen_treatment constr
_refine_ls_matrix_type full
_refine_ls_number_parameters 379
_refine_ls_number_reflns 5013
_refine_ls_number_restraints 0
_refine_ls_restrained_S_all 1.005
_refine_ls_R_factor_all 0.0803
_refine_ls_R_factor_gt 0.0428
_refine_ls_shift/su_max 0.000
_refine_ls_shift/su_mean 0.000
_refine_ls_structure_factor_coef Fsqd
_refine_ls_weighting_details 'calc w=1/[\s^2^(Fo^2^)+(0.0320P)^2^+2.8759P] where P=(Fo^2^+2Fc^2^)/3'
_refine_ls_weighting_scheme calc
_refine_ls_wR_factor_gt 0.0825
_refine_ls_wR_factor_ref 0.0977
_reflns_number_gt 3351
_reflns_number_total 5013
_reflns_threshold_expression >2sigma(I)
_cod_data_source_file c3ob40858b.txt
_cod_data_source_block a13131
_cod_original_sg_symbol_H-M 'P 21/c'
_cod_database_code 7153025

loop_
_symmetry_equiv_pos_as_xyz
'x, y, z'
'-x, y+1/2, -z+1/2'
'-x, -y, -z'
'x, -y-1/2, z-1/2'

loop_
_atom_site_label
_atom_site_type_symbol
_atom_site_fract_x
_atom_site_fract_y
_atom_site_fract_z
_atom_site_U_iso_or_equiv
_atom_site_adp_type
_atom_site_occupancy
_atom_site_symmetry_multiplicity
_atom_site_calc_flag
_atom_site_refinement_flags
C1 C 0.3438(2) 0.0405(2) 0.3852(4) 0.0344(9) Uani 1 1 d .
C2 C 0.4034(2) 0.0894(2) 0.4245(4) 0.0383(10) Uani 1 1 d .
H2 H 0.3946 0.1271 0.4883 0.046 Uiso 1 1 calc R
C3 C 0.4768(2) 0.0831(2) 0.3699(4) 0.0395(10) Uani 1 1 d .
H3 H 0.5188 0.1162 0.3977 0.047 Uiso 1 1 calc R
C4 C 0.4895(2) 0.0287(2) 0.2748(4) 0.0300(9) Uani 1 1 d .
C5 C 0.4283(2) -0.0208(2) 0.2405(4) 0.0329(9) Uani 1 1 d .
H5 H 0.4368 -0.0591 0.1781 0.039 Uiso 1 1 calc R
C6 C 0.3558(2) -0.0152(2) 0.2959(4) 0.0366(10) Uani 1 1 d .
H6 H 0.3145 -0.0494 0.2726 0.044 Uiso 1 1 calc R
C7 C 0.5649(2) 0.0262(2) 0.2095(4) 0.0312(9) Uani 1 1 d .
C8 C 0.6126(2) 0.0769(2) 0.1613(4) 0.0301(9) Uani 1 1 d .
C9 C 0.6820(2) 0.0408(2) 0.1169(4) 0.0294(9) Uani 1 1 d .
C10 C 0.6694(2) -0.0295(2) 0.1355(4) 0.0308(9) Uani 1 1 d .
C11 C 0.7076(2) -0.0951(2) 0.0979(4) 0.0307(9) Uani 1 1 d .
C12 C 0.6914(2) -0.1574(2) 0.1672(4) 0.0369(10) Uani 1 1 d .
H12 H 0.6585 -0.1563 0.2437 0.044 Uiso 1 1 calc R
C13 C 0.7221(2) -0.2207(2) 0.1271(5) 0.0428(11) Uani 1 1 d .
H13 H 0.7098 -0.2629 0.1748 0.051 Uiso 1 1 calc R
C14 C 0.7709(3) -0.2227(2) 0.0176(5) 0.0485(12) Uani 1 1 d .
H14 H 0.7925 -0.2664 -0.0098 0.058 Uiso 1 1 calc R
C15 C 0.7882(3) -0.1617(2) -0.0520(5) 0.0490(12) Uani 1 1 d .
H15 H 0.8218 -0.1634 -0.1275 0.059 Uiso 1 1 calc R
C16 C 0.7571(2) -0.0977(2) -0.0127(4) 0.0406(10) Uani 1 1 d .
H16 H 0.7695 -0.0557 -0.0611 0.049 Uiso 1 1 calc R
C17 C 0.7483(2) 0.0786(2) 0.0547(4) 0.0307(9) Uani 1 1 d .
C18 C 0.8347(2) 0.0679(2) 0.1162(4) 0.0347(9) Uani 1 1 d .
C19 C 0.8587(2) 0.0258(2) 0.2352(4) 0.0432(11) Uani 1 1 d .
H19 H 0.8192 0.0011 0.2807 0.052 Uiso 1 1 calc R
C20 C 0.9403(3) 0.0190(3) 0.2893(5) 0.0589(13) Uani 1 1 d .
H20 H 0.9565 -0.0101 0.3715 0.071 Uiso 1 1 calc R
C21 C 0.9972(3) 0.0546(3) 0.2232(6) 0.0742(16) Uani 1 1 d .
H21 H 1.0531 0.0492 0.2588 0.089 Uiso 1 1 calc R
C22 C 0.9744(3) 0.0979(4) 0.1062(6) 0.0859(19) Uani 1 1 d .
H22 H 1.0142 0.1230 0.0618 0.103 Uiso 1 1 calc R
C23 C 0.8931(3) 0.1048(3) 0.0534(5) 0.0607(14) Uani 1 1 d .
H23 H 0.8772 0.1352 -0.0269 0.073 Uiso 1 1 calc R
C24 C 0.5896(2) 0.15212(19) 0.1525(4) 0.0285(9) Uani 1 1 d .
C25 C 0.5128(2) 0.1709(2) 0.0850(4) 0.0350(10) Uani 1 1 d .
H25 H 0.4794 0.1361 0.0334 0.042 Uiso 1 1 calc R
C26 C 0.4843(2) 0.2390(2) 0.0913(4) 0.0426(11) Uani 1 1 d .
H26 H 0.4314 0.2504 0.0458 0.051 Uiso 1 1 calc R
C27 C 0.5322(3) 0.2901(2) 0.1634(4) 0.0458(11) Uani 1 1 d .
H27 H 0.5122 0.3368 0.1693 0.055 Uiso 1 1 calc R
C28 C 0.6098(2) 0.2733(2) 0.2275(4) 0.0412(10) Uani 1 1 d .
H28 H 0.6436 0.3085 0.2768 0.049 Uiso 1 1 calc R
C29 C 0.6374(2) 0.2058(2) 0.2193(4) 0.0309(9) Uani 1 1 d .
C30 C 0.7316(2) 0.1656(2) 0.4157(4) 0.0347(9) Uani 1 1 d .
C31 C 0.8190(2) 0.1683(2) 0.4759(4) 0.0319(9) Uani 1 1 d .
C32 C 0.8425(2) 0.1385(2) 0.6101(4) 0.0423(11) Uani 1 1 d .
H32 H 0.8034 0.1165 0.6614 0.051 Uiso 1 1 calc R
C33 C 0.9230(2) 0.1406(2) 0.6708(4) 0.0438(11) Uani 1 1 d .
H33 H 0.9396 0.1192 0.7627 0.053 Uiso 1 1 calc R
C34 C 0.9785(2) 0.1737(2) 0.5976(4) 0.0384(10) Uani 1 1 d .
C35 C 0.9572(2) 0.2026(2) 0.4631(5) 0.0481(12) Uani 1 1 d .
H35 H 0.9967 0.2243 0.4123 0.058 Uiso 1 1 calc R
C36 C 0.8762(2) 0.1998(2) 0.4019(4) 0.0420(11) Uani 1 1 d .
H36 H 0.8602 0.2198 0.3084 0.050 Uiso 1 1 calc R
O1 O 0.59803(14) -0.03904(13) 0.1921(3) 0.0318(6) Uani 1 1 d .
O2 O 0.73041(16) 0.12133(15) -0.0426(3) 0.0436(7) Uani 1 1 d .
O3 O 0.71878(14) 0.19270(13) 0.2790(3) 0.0351(6) Uani 1 1 d .
O4 O 0.67899(16) 0.14249(18) 0.4783(3) 0.0527(8) Uani 1 1 d .
Br1 Br 0.24161(3) 0.05278(3) 0.45307(5) 0.05526(16) Uani 1 1 d .
Br2 Br 1.08740(3) 0.17786(3) 0.68831(6) 0.06491(19) Uani 1 1 d .

loop_
_atom_site_aniso_label
_atom_site_aniso_U_11
_atom_site_aniso_U_22
_atom_site_aniso_U_33
_atom_site_aniso_U_23
_atom_site_aniso_U_13
_atom_site_aniso_U_12
C1 0.034(2) 0.038(2) 0.031(2) -0.0016(19) 0.0044(17) 0.0004(19)
C2 0.040(2) 0.036(2) 0.040(2) -0.010(2) 0.0077(19) -0.005(2)
C3 0.035(2) 0.038(2) 0.045(2) -0.009(2) 0.0033(19) -0.0081(19)
C4 0.027(2) 0.028(2) 0.033(2) 0.0012(18) 0.0019(17) -0.0001(17)
C5 0.038(2) 0.025(2) 0.035(2) -0.0010(18) 0.0014(18) -0.0022(18)
C6 0.035(2) 0.036(2) 0.039(2) 0.002(2) 0.0009(18) -0.0087(19)
C7 0.029(2) 0.027(2) 0.037(2) -0.0037(18) 0.0005(17) 0.0006(18)
C8 0.027(2) 0.031(2) 0.031(2) -0.0019(18) -0.0033(16) 0.0022(17)
C9 0.025(2) 0.033(2) 0.029(2) -0.0001(18) -0.0017(16) 0.0012(17)
C10 0.025(2) 0.035(2) 0.032(2) -0.0004(19) 0.0023(17) 0.0020(17)
C11 0.025(2) 0.032(2) 0.033(2) -0.0025(18) -0.0062(16) 0.0030(17)
C12 0.037(2) 0.035(2) 0.037(2) -0.001(2) -0.0019(18) 0.0000(19)
C13 0.042(3) 0.032(2) 0.050(3) 0.002(2) -0.010(2) 0.003(2)
C14 0.043(3) 0.042(3) 0.056(3) -0.015(2) -0.007(2) 0.017(2)
C15 0.048(3) 0.054(3) 0.046(3) -0.013(2) 0.007(2) 0.009(2)
C16 0.041(2) 0.039(3) 0.042(2) -0.001(2) 0.0042(19) 0.003(2)
C17 0.035(2) 0.032(2) 0.025(2) -0.0011(19) 0.0021(17) -0.0004(18)
C18 0.030(2) 0.039(2) 0.035(2) -0.0018(19) 0.0039(18) 0.0006(19)
C19 0.038(2) 0.043(3) 0.046(3) 0.005(2) -0.002(2) -0.001(2)
C20 0.047(3) 0.060(3) 0.063(3) 0.006(3) -0.017(2) 0.006(3)
C21 0.031(3) 0.099(5) 0.090(4) 0.006(4) -0.003(3) 0.003(3)
C22 0.034(3) 0.133(6) 0.091(4) 0.030(4) 0.012(3) -0.013(3)
C23 0.040(3) 0.089(4) 0.054(3) 0.019(3) 0.008(2) -0.006(3)
C24 0.029(2) 0.026(2) 0.029(2) -0.0005(17) 0.0002(16) -0.0007(17)
C25 0.032(2) 0.032(2) 0.038(2) -0.0050(19) -0.0063(17) -0.0026(19)
C26 0.038(2) 0.035(2) 0.050(3) -0.003(2) -0.013(2) 0.007(2)
C27 0.052(3) 0.028(2) 0.052(3) -0.003(2) -0.010(2) 0.009(2)
C28 0.044(2) 0.030(2) 0.046(3) -0.006(2) -0.010(2) -0.0076(19)
C29 0.030(2) 0.030(2) 0.031(2) 0.0025(18) -0.0032(17) -0.0001(18)
C30 0.031(2) 0.038(2) 0.034(2) 0.0012(19) 0.0007(18) -0.0028(19)
C31 0.029(2) 0.035(2) 0.032(2) -0.0017(19) 0.0017(16) 0.0008(18)
C32 0.029(2) 0.058(3) 0.039(2) 0.009(2) 0.0046(18) -0.004(2)
C33 0.035(2) 0.061(3) 0.033(2) 0.010(2) -0.0019(18) -0.002(2)
C34 0.025(2) 0.044(3) 0.044(2) 0.004(2) -0.0028(18) -0.0041(19)
C35 0.034(2) 0.056(3) 0.054(3) 0.014(2) 0.005(2) -0.008(2)
C36 0.037(2) 0.048(3) 0.039(2) 0.011(2) -0.0017(19) -0.006(2)
O1 0.0288(14) 0.0271(15) 0.0395(15) -0.0008(12) 0.0039(12) 0.0009(11)
O2 0.0444(17) 0.0453(18) 0.0395(16) 0.0123(15) -0.0005(13) 0.0006(14)
O3 0.0281(14) 0.0400(16) 0.0349(15) 0.0040(13) -0.0044(11) -0.0050(12)
O4 0.0310(16) 0.083(2) 0.0433(17) 0.0171(17) 0.0020(13) -0.0064(16)
Br1 0.0386(3) 0.0706(4) 0.0600(3) -0.0092(3) 0.0193(2) -0.0069(2)
Br2 0.0290(2) 0.0851(4) 0.0756(4) 0.0200(3) -0.0122(2) -0.0101(2)

loop_
_atom_type_symbol
_atom_type_description
_atom_type_scat_dispersion_real
_atom_type_scat_dispersion_imag
_atom_type_scat_source
C C 0.0033 0.0016 'International Tables Vol C Tables 4.2.6.8 and 6.1.1.4'
H H 0.0000 0.0000 'International Tables Vol C Tables 4.2.6.8 and 6.1.1.4'
O O 0.0106 0.0060 'International Tables Vol C Tables 4.2.6.8 and 6.1.1.4'
Br Br -0.2901 2.4595 'International Tables Vol C Tables 4.2.6.8 and 6.1.1.4'

loop_
_geom_angle_atom_site_label_1
_geom_angle_atom_site_label_2
_geom_angle_atom_site_label_3
_geom_angle
C6 C1 C2 121.5(4)
C6 C1 Br1 120.0(3)
C2 C1 Br1 118.5(3)
C1 C2 C3 119.0(4)
C1 C2 H2 120.5
C3 C2 H2 120.5
C2 C3 C4 120.6(4)
C2 C3 H3 119.7
C4 C3 H3 119.7
C3 C4 C5 118.6(3)
C3 C4 C7 119.7(3)
C5 C4 C7 121.6(3)
C6 C5 C4 120.9(4)
C6 C5 H5 119.6
C4 C5 H5 119.6
C1 C6 C5 119.3(4)
C1 C6 H6 120.4
C5 C6 H6 120.4
C8 C7 O1 109.9(3)
C8 C7 C4 132.9(4)
O1 C7 C4 117.2(3)
C7 C8 C9 106.3(3)
C7 C8 C24 123.0(3)
C9 C8 C24 130.7(3)
C10 C9 C8 106.6(3)
C10 C9 C17 130.6(3)
C8 C9 C17 122.7(3)
C9 C10 O1 109.4(3)
C9 C10 C11 136.4(4)
O1 C10 C11 113.8(3)
C12 C11 C16 118.5(4)
C12 C11 C10 119.9(3)
C16 C11 C10 121.5(4)
C13 C12 C11 121.2(4)
C13 C12 H12 119.4
C11 C12 H12 119.4
C12 C13 C14 119.9(4)
C12 C13 H13 120.1
C14 C13 H13 120.1
C15 C14 C13 120.1(4)
C15 C14 H14 120.0
C13 C14 H14 120.0
C14 C15 C16 120.4(4)
C14 C15 H15 119.8
C16 C15 H15 119.8
C15 C16 C11 120.0(4)
C15 C16 H16 120.0
C11 C16 H16 120.0
O2 C17 C18 120.3(3)
O2 C17 C9 118.8(3)
C18 C17 C9 120.8(3)
C19 C18 C23 118.8(4)
C19 C18 C17 123.4(4)
C23 C18 C17 117.7(4)
C18 C19 C20 120.7(4)
C18 C19 H19 119.7
C20 C19 H19 119.7
C21 C20 C19 119.5(5)
C21 C20 H20 120.2
C19 C20 H20 120.2
C22 C21 C20 120.7(4)
C22 C21 H21 119.6
C20 C21 H21 119.6
C21 C22 C23 119.5(5)
C21 C22 H22 120.3
C23 C22 H22 120.3
C22 C23 C18 120.8(5)
C22 C23 H23 119.6
C18 C23 H23 119.6
C29 C24 C25 116.8(3)
C29 C24 C8 123.7(3)
C25 C24 C8 119.2(3)
C26 C25 C24 121.4(3)
C26 C25 H25 119.3
C24 C25 H25 119.3
C27 C26 C25 120.1(4)
C27 C26 H26 120.0
C25 C26 H26 120.0
C26 C27 C28 119.7(4)
C26 C27 H27 120.2
C28 C27 H27 120.2
C29 C28 C27 119.5(4)
C29 C28 H28 120.2
C27 C28 H28 120.2
C28 C29 C24 122.4(3)
C28 C29 O3 117.0(3)
C24 C29 O3 120.6(3)
O4 C30 O3 123.8(3)
O4 C30 C31 124.9(4)
O3 C30 C31 111.2(3)
C32 C31 C36 119.6(3)
C32 C31 C30 118.3(3)
C36 C31 C30 122.2(3)
C31 C32 C33 120.1(4)
C31 C32 H32 119.9
C33 C32 H32 119.9
C34 C33 C32 119.5(4)
C34 C33 H33 120.3
C32 C33 H33 120.3
C35 C34 C33 121.7(4)
C35 C34 Br2 120.4(3)
C33 C34 Br2 117.9(3)
C34 C35 C36 118.6(4)
C34 C35 H35 120.7
C36 C35 H35 120.7
C31 C36 C35 120.5(4)
C31 C36 H36 119.7
C35 C36 H36 119.7
C10 O1 C7 107.8(3)
C30 O3 C29 117.1(3)

loop_
_geom_bond_atom_site_label_1
_geom_bond_atom_site_label_2
_geom_bond_distance
C1 C6 1.372(5)
C1 C2 1.372(5)
C1 Br1 1.901(4)
C2 C3 1.386(5)
C2 H2 0.9500
C3 C4 1.389(5)
C3 H3 0.9500
C4 C5 1.391(5)
C4 C7 1.463(5)
C5 C6 1.375(5)
C5 H5 0.9500
C6 H6 0.9500
C7 C8 1.357(5)
C7 O1 1.372(4)
C8 C9 1.446(5)
C8 C24 1.477(5)
C9 C10 1.364(5)
C9 C17 1.493(5)
C10 O1 1.371(4)
C10 C11 1.459(5)
C11 C12 1.389(5)
C11 C16 1.396(5)
C12 C13 1.373(5)
C12 H12 0.9500
C13 C14 1.379(6)
C13 H13 0.9500
C14 C15 1.373(6)
C14 H14 0.9500
C15 C16 1.386(6)
C15 H15 0.9500
C16 H16 0.9500
C17 O2 1.219(4)
C17 C18 1.488(5)
C18 C19 1.377(5)
C18 C23 1.386(5)
C19 C20 1.389(5)
C19 H19 0.9500
C20 C21 1.371(7)
C20 H20 0.9500
C21 C22 1.373(7)
C21 H21 0.9500
C22 C23 1.382(6)
C22 H22 0.9500
C23 H23 0.9500
C24 C29 1.387(5)
C24 C25 1.392(5)
C25 C26 1.379(5)
C25 H25 0.9500
C26 C27 1.372(5)
C26 H26 0.9500
C27 C28 1.386(5)
C27 H27 0.9500
C28 C29 1.366(5)
C28 H28 0.9500
C29 O3 1.415(4)
C30 O4 1.193(4)
C30 O3 1.357(4)
C30 C31 1.489(5)
C31 C32 1.374(5)
C31 C36 1.379(5)
C32 C33 1.383(5)
C32 H32 0.9500
C33 C34 1.367(5)
C33 H33 0.9500
C34 C35 1.364(5)
C34 Br2 1.896(4)
C35 C36 1.392(5)
C35 H35 0.9500
C36 H36 0.9500
